data_7011184
loop_
_publ_author_name
'Goutam Kumar Patra'
'Israel Goldberg'

_publ_section_title
;
 Coordination polymers of transition metal ions with polydentate imine
 ligands. Syntheses, materials characterization, and crystal structures
 of polymeric complexes of copper(I), silver(I) and zinc(II)
;
_journal_issue 6
_journal_name_full 'J. Chem. Soc., Dalton Trans.'
_journal_page_first 1051
_journal_page_last 1057
_journal_paper_doi 10.1039/b108616b
_journal_year 2002
_chemical_formula_sum 'C64 H62 Cl2 N16 O9 Zn'
_chemical_formula_weight 1335.57
_space_group_IT_number 14
_symmetry_cell_setting monoclinic
_symmetry_space_group_name_Hall '-P 2yn'
_symmetry_space_group_name_H-M 'P 1 21/n 1'
_atom_sites_solution_hydrogens geom
_atom_sites_solution_primary direct
_atom_sites_solution_secondary difmap
_audit_creation_method SHELXL-97
_cell_angle_alpha 90.00
_cell_angle_beta 92.3710(13)
_cell_angle_gamma 90.00
_cell_formula_units_Z 4
_cell_length_a 10.2480(2)
_cell_length_b 21.2640(4)
_cell_length_c 30.5870(7)
_cell_measurement_reflns_used 14007
_cell_measurement_temperature 110(2)
_cell_measurement_theta_max 27.90
_cell_measurement_theta_min 2.33
_cell_volume 6659.6(2)
_computing_cell_refinement Denzo
_computing_data_collection 'Collect, Nonius B.V.'
_computing_data_reduction Denzo
_computing_structure_refinement 'SHELXL-97 (Sheldrick, 1997)'
_computing_structure_solution SIR-92
_diffrn_ambient_temperature 110(2)
_diffrn_detector_area_resol_mean '56 microns'
_diffrn_measured_fraction_theta_full 0.912
_diffrn_measured_fraction_theta_max 0.912
_diffrn_measurement_device_type 'Nonius KappaCCD'
_diffrn_measurement_method '0.8 deg. Phi & Omega scans'
_diffrn_radiation_monochromator graphite
_diffrn_radiation_source 'fine-focus sealed tube'
_diffrn_radiation_type MoK\a
_diffrn_radiation_wavelength 0.71070
_diffrn_reflns_av_R_equivalents 0.0000
_diffrn_reflns_av_sigmaI/netI 0.1342
_diffrn_reflns_limit_h_max 13
_diffrn_reflns_limit_h_min 0
_diffrn_reflns_limit_k_max 27
_diffrn_reflns_limit_k_min 0
_diffrn_reflns_limit_l_max 37
_diffrn_reflns_limit_l_min -39
_diffrn_reflns_number 14007
_diffrn_reflns_theta_full 27.90
_diffrn_reflns_theta_max 27.90
_diffrn_reflns_theta_min 2.33
_exptl_absorpt_coefficient_mu 0.516
_exptl_absorpt_correction_type multi-scan
_exptl_crystal_colour yellow
_exptl_crystal_density_diffrn 1.332
_exptl_crystal_density_method 'not measured'
_exptl_crystal_description chunks
_exptl_crystal_F_000 2776
_exptl_crystal_size_max 0.35
_exptl_crystal_size_mid 0.25
_exptl_crystal_size_min 0.20
_refine_diff_density_max 0.757
_refine_diff_density_min -0.784
_refine_diff_density_rms 0.085
_refine_ls_extinction_method none
_refine_ls_goodness_of_fit_ref 1.055
_refine_ls_hydrogen_treatment constr
_refine_ls_matrix_type full
_refine_ls_number_parameters 896
_refine_ls_number_reflns 14007
_refine_ls_number_restraints 63
_refine_ls_restrained_S_all 1.094
_refine_ls_R_factor_all 0.1645
_refine_ls_R_factor_gt 0.0726
_refine_ls_shift/su_max 0.723
_refine_ls_shift/su_mean 0.091
_refine_ls_structure_factor_coef Fsqd
_refine_ls_weighting_details 'calc w=1/[\s^2^(Fo^2^)+(0.0959P)^2^+0.8396P] where P=(Fo^2^+2Fc^2^)/3'
_refine_ls_weighting_scheme calc
_refine_ls_wR_factor_gt 0.1669
_refine_ls_wR_factor_ref 0.2023
_reflns_number_gt 7297
_reflns_number_total 14007
_reflns_threshold_expression >2sigma(I)
_cod_data_source_file b108616b.txt
_cod_data_source_block Compound-7
_cod_original_sg_symbol_H-M P21/n
_cod_database_code 7011184

loop_
_symmetry_equiv_pos_as_xyz
'x, y, z'
'-x+1/2, y+1/2, -z+1/2'
'-x, -y, -z'
'x-1/2, -y-1/2, z-1/2'

loop_
_atom_site_label
_atom_site_type_symbol
_atom_site_fract_x
_atom_site_fract_y
_atom_site_fract_z
_atom_site_U_iso_or_equiv
_atom_site_adp_type
_atom_site_occupancy
_atom_site_symmetry_multiplicity
_atom_site_calc_flag
_atom_site_refinement_flags
_atom_site_disorder_assembly
_atom_site_disorder_group
Zn Zn 1.01030(5) 0.20928(2) 0.269066(15) 0.02270(17) Uani 1 1 d . . .
N1 N 0.9016(4) -0.03129(17) 0.05002(11) 0.0270(9) Uani 1 1 d . . .
N2 N 0.8905(4) 0.01579(17) 0.08192(11) 0.0282(9) Uani 1 1 d . . .
N3 N 0.5925(3) 0.00608(17) 0.04932(11) 0.0254(9) Uani 1 1 d . . .
N4 N 0.5992(3) -0.05159(17) 0.07229(11) 0.0292(9) Uani 1 1 d . . .
C5 C 0.8011(4) -0.03327(19) 0.02337(13) 0.0216(10) Uani 1 1 d . . .
C6 C 0.6923(4) 0.0146(2) 0.02566(14) 0.0261(10) Uani 1 1 d . . .
C7 C 0.7973(4) -0.0811(2) -0.01168(14) 0.0246(10) Uani 1 1 d . . .
C8 C 0.8914(5) -0.1285(2) -0.01221(18) 0.0447(14) Uani 1 1 d . . .
H8 H 0.9562 -0.1316 0.0108 0.054 Uiso 1 1 calc R . .
C9 C 0.8897(5) -0.1712(2) -0.04684(19) 0.0549(16) Uani 1 1 d . . .
H9 H 0.9549 -0.2029 -0.0476 0.066 Uiso 1 1 calc R . .
C10 C 0.7946(5) -0.1679(2) -0.07984(17) 0.0430(13) Uani 1 1 d . . .
H10 H 0.7938 -0.1973 -0.1032 0.052 Uiso 1 1 calc R . .
C11 C 0.7019(5) -0.1223(2) -0.07873(15) 0.0387(12) Uani 1 1 d . . .
H11 H 0.6352 -0.1204 -0.1012 0.046 Uiso 1 1 calc R . .
C12 C 0.7040(4) -0.0788(2) -0.04512(14) 0.0300(11) Uani 1 1 d . . .
H12 H 0.6395 -0.0467 -0.0452 0.036 Uiso 1 1 calc R . .
C13 C 0.7003(4) 0.0727(2) -0.00028(13) 0.0215(10) Uani 1 1 d . . .
C14 C 0.6117(4) 0.1226(2) 0.00498(14) 0.0312(11) Uani 1 1 d . . .
H14 H 0.5471 0.1197 0.0263 0.037 Uiso 1 1 calc R . .
C15 C 0.6190(5) 0.1756(2) -0.02082(15) 0.0360(12) Uani 1 1 d . . .
H15 H 0.5585 0.2089 -0.0174 0.043 Uiso 1 1 calc R . .
C16 C 0.7136(4) 0.1805(2) -0.05154(14) 0.0300(11) Uani 1 1 d . . .
H16 H 0.7179 0.2172 -0.0692 0.036 Uiso 1 1 calc R . .
C17 C 0.8009(4) 0.1328(2) -0.05655(14) 0.0293(11) Uani 1 1 d . . .
H17 H 0.8657 0.1363 -0.0778 0.035 Uiso 1 1 calc R . .
C18 C 0.7956(4) 0.0792(2) -0.03089(13) 0.0267(10) Uani 1 1 d . . .
H18 H 0.8578 0.0466 -0.0343 0.032 Uiso 1 1 calc R . .
C19 C 0.9890(4) 0.0172(2) 0.10840(14) 0.0287(11) Uani 1 1 d . . .
H19 H 1.0600 -0.0107 0.1046 0.034 Uiso 1 1 calc R . .
C20 C 0.9931(4) 0.0623(2) 0.14522(13) 0.0273(11) Uani 1 1 d . . .
C21 C 1.1054(4) 0.0679(2) 0.17200(13) 0.0291(11) Uani 1 1 d . . .
H21 H 1.1808 0.0436 0.1664 0.035 Uiso 1 1 calc R . .
C22 C 1.1059(4) 0.1088(2) 0.20667(14) 0.0288(11) Uani 1 1 d . . .
H22 H 1.1842 0.1134 0.2241 0.035 Uiso 1 1 calc R . .
N23 N 1.0011(3) 0.14284(16) 0.21719(11) 0.0234(8) Uani 1 1 d . . .
C24 C 0.8916(4) 0.1361(2) 0.19139(14) 0.0266(11) Uani 1 1 d . . .
H24 H 0.8161 0.1594 0.1983 0.032 Uiso 1 1 calc R . .
C25 C 0.8848(4) 0.0974(2) 0.15601(14) 0.0287(11) Uani 1 1 d . . .
H25 H 0.8060 0.0944 0.1387 0.034 Uiso 1 1 calc R . .
C26 C 0.5100(4) -0.0551(2) 0.10017(13) 0.0264(10) Uani 1 1 d . . .
H26 H 0.4497 -0.0215 0.1030 0.032 Uiso 1 1 calc R . .
C27 C 0.5011(4) -0.1112(2) 0.12790(13) 0.0237(10) Uani 1 1 d . . .
C28 C 0.4018(4) -0.1175(2) 0.15633(14) 0.0296(11) Uani 1 1 d . . .
H28 H 0.3366 -0.0858 0.1577 0.035 Uiso 1 1 calc R . .
C29 C 0.3963(4) -0.1697(2) 0.18294(14) 0.0308(11) Uani 1 1 d . . .
H29 H 0.3263 -0.1730 0.2022 0.037 Uiso 1 1 calc R . .
N30 N 0.4844(3) -0.21549(17) 0.18286(11) 0.0244(8) Uani 1 1 d . . .
C31 C 0.5816(4) -0.2097(2) 0.15442(14) 0.0275(10) Uani 1 1 d . . .
H31 H 0.6448 -0.2422 0.1534 0.033 Uiso 1 1 calc R . .
C32 C 0.5930(4) -0.1591(2) 0.12706(14) 0.0270(10) Uani 1 1 d . . .
H32 H 0.6631 -0.1569 0.1077 0.032 Uiso 1 1 calc R . .
N33 N 0.7482(4) 0.52066(17) 0.11453(11) 0.0300(9) Uani 1 1 d . . .
N34 N 0.8002(4) 0.46217(18) 0.12908(12) 0.0347(10) Uani 1 1 d . . .
N35 N 1.0038(3) 0.48912(16) 0.05686(11) 0.0247(8) Uani 1 1 d . . .
N36 N 1.0543(4) 0.53662(17) 0.08502(11) 0.0261(9) Uani 1 1 d . . .
C37 C 0.7930(4) 0.5356(2) 0.07730(13) 0.0226(10) Uani 1 1 d . . .
C38 C 0.8775(4) 0.4905(2) 0.05293(13) 0.0230(10) Uani 1 1 d . . .
C39 C 0.8106(4) 0.4430(2) 0.02480(13) 0.0241(10) Uani 1 1 d . . .
C40 C 0.6878(4) 0.4555(2) 0.00556(14) 0.0318(12) Uani 1 1 d . . .
H40 H 0.6455 0.4943 0.0112 0.038 Uiso 1 1 calc R . .
C41 C 0.6273(5) 0.4114(2) -0.02175(15) 0.0378(12) Uani 1 1 d . . .
H41 H 0.5436 0.4204 -0.0348 0.045 Uiso 1 1 calc R . .
C42 C 0.6859(5) 0.3552(2) -0.03029(15) 0.0353(12) Uani 1 1 d . . .
H42 H 0.6436 0.3257 -0.0494 0.042 Uiso 1 1 calc R . .
C43 C 0.8068(5) 0.3416(2) -0.01102(16) 0.0403(13) Uani 1 1 d . . .
H43 H 0.8475 0.3025 -0.0166 0.048 Uiso 1 1 calc R . .
C44 C 0.8692(4) 0.3853(2) 0.01664(15) 0.0319(11) Uani 1 1 d . . .
H44 H 0.9521 0.3756 0.0300 0.038 Uiso 1 1 calc R . .
C45 C 0.7588(4) 0.5969(2) 0.05749(14) 0.0252(10) Uani 1 1 d . . .
C46 C 0.8052(5) 0.6120(2) 0.01657(16) 0.0444(13) Uani 1 1 d . . .
H46 H 0.8564 0.5825 0.0015 0.053 Uiso 1 1 calc R . .
C47 C 0.7767(5) 0.6703(3) -0.00220(18) 0.0558(16) Uani 1 1 d . . .
H47 H 0.8088 0.6804 -0.0300 0.067 Uiso 1 1 calc R . .
C48 C 0.7016(5) 0.7136(2) 0.01943(19) 0.0501(15) Uani 1 1 d . . .
H48 H 0.6839 0.7538 0.0070 0.060 Uiso 1 1 calc R . .
C49 C 0.6528(5) 0.6975(2) 0.05947(16) 0.0354(12) Uani 1 1 d . . .
H49 H 0.5993 0.7265 0.0742 0.042 Uiso 1 1 calc R . .
C50 C 0.6812(4) 0.6396(2) 0.07834(15) 0.0324(11) Uani 1 1 d . . .
H50 H 0.6470 0.6292 0.1058 0.039 Uiso 1 1 calc R . .
C51 C 0.7462(5) 0.4397(2) 0.16201(15) 0.0376(12) Uani 1 1 d . . .
H51 H 0.6726 0.4601 0.1735 0.045 Uiso 1 1 calc R . .
C52 C 0.7982(5) 0.3817(2) 0.18236(14) 0.0340(12) Uani 1 1 d . . .
C53 C 0.9148(5) 0.3559(2) 0.17032(15) 0.0405(13) Uani 1 1 d . . .
H53 H 0.9609 0.3735 0.1469 0.049 Uiso 1 1 calc R . .
C54 C 0.9631(5) 0.3045(2) 0.19267(15) 0.0395(13) Uani 1 1 d . . .
H54 H 1.0426 0.2868 0.1836 0.047 Uiso 1 1 calc R . .
N55 N 0.9054(4) 0.27774(16) 0.22650(11) 0.0269(9) Uani 1 1 d . . .
C56 C 0.7903(4) 0.3018(2) 0.23742(14) 0.0294(11) Uani 1 1 d . . .
H56 H 0.7456 0.2828 0.2606 0.035 Uiso 1 1 calc R . .
C57 C 0.7339(5) 0.3531(2) 0.21631(15) 0.0349(12) Uani 1 1 d . . .
H57 H 0.6520 0.3688 0.2249 0.042 Uiso 1 1 calc R . .
C58 C 1.1697(4) 0.5241(2) 0.09934(13) 0.0254(10) Uani 1 1 d . . .
H58 H 1.2091 0.4857 0.0910 0.030 Uiso 1 1 calc R . .
C59 C 1.2434(4) 0.5673(2) 0.12834(13) 0.0235(10) Uani 1 1 d . . .
C60 C 1.2034(4) 0.6291(2) 0.13579(13) 0.0245(10) Uani 1 1 d . . .
H60 H 1.1267 0.6449 0.1211 0.029 Uiso 1 1 calc R . .
C61 C 1.2743(4) 0.6669(2) 0.16406(13) 0.0237(10) Uani 1 1 d . . .
H61 H 1.2446 0.7086 0.1686 0.010(10) Uiso 1 1 calc R . .
N62 N 1.3856(3) 0.64753(16) 0.18608(10) 0.0216(8) Uani 1 1 d . . .
C63 C 1.4247(4) 0.5887(2) 0.17866(14) 0.0247(10) Uani 1 1 d . . .
H63 H 1.5018 0.5740 0.1937 0.030 Uiso 1 1 calc R . .
C64 C 1.3585(4) 0.5478(2) 0.15005(14) 0.0271(11) Uani 1 1 d . . .
H64 H 1.3916 0.5068 0.1453 0.033 Uiso 1 1 calc R . .
Cl65 Cl 0.49830(13) 0.31712(7) 0.33631(5) 0.0531(4) Uani 1 1 d D . .
O66 O 0.4158(8) 0.2749(5) 0.3591(3) 0.047(4) Uani 0.50 1 d PD A 1
O67 O 0.5948(8) 0.2842(5) 0.3167(3) 0.074(4) Uani 0.50 1 d PD A 1
O68 O 0.5636(7) 0.3548(4) 0.3715(2) 0.058(2) Uani 0.50 1 d PD A 1
O69 O 0.4197(10) 0.3529(6) 0.3091(4) 0.121(5) Uani 0.50 1 d PD A 1
O66' O 0.4251(16) 0.2777(7) 0.3607(5) 0.172(12) Uani 0.50 1 d PD A 2
O67' O 0.4567(12) 0.3072(7) 0.2885(3) 0.133(5) Uani 0.50 1 d PD A 2
O68' O 0.6308(8) 0.3044(5) 0.3377(4) 0.086(4) Uani 0.50 1 d PD A 2
O69' O 0.4689(9) 0.3824(3) 0.3432(3) 0.069(3) Uani 0.50 1 d PD A 2
Cl70 Cl 0.4952(3) 0.0811(2) 0.20494(14) 0.0889(13) Uani 0.67 1 d PD B 3
O71 O 0.4031(4) 0.1030(3) 0.23856(18) 0.131(3) Uani 1 1 d D B 3
O72 O 0.4324(4) 0.0342(2) 0.18238(14) 0.0798(14) Uani 1 1 d D B 3
O73 O 0.5248(16) 0.1306(6) 0.1731(3) 0.179(7) Uani 0.50 1 d PD B 3
O74 O 0.6088(6) 0.0708(6) 0.2275(3) 0.186(5) Uani 1 1 d D B 3
Cl70' Cl 0.4842(5) 0.0516(3) 0.22819(19) 0.0428(13) Uani 0.33 1 d P C 4
O73' O 0.5271(10) 0.0007(6) 0.2491(4) 0.105(4) Uani 0.50 1 d P C 4
O75 O 0.5663(12) 0.3019(5) 0.1138(3) 0.213(4) Uani 1 1 d . . .
C76 C 0.6330(14) 0.2326(7) 0.1137(5) 0.208(7) Uani 1 1 d . . .
H76A H 0.6472 0.2182 0.1443 0.250 Uiso 1 1 calc R . .
H76B H 0.5720 0.2028 0.0987 0.250 Uiso 1 1 calc R . .
C77 C 0.7583(16) 0.2312(6) 0.0920(4) 0.216(8) Uani 1 1 d . . .
H77A H 0.7549 0.2602 0.0670 0.323 Uiso 1 1 calc R . .
H77B H 0.7750 0.1884 0.0816 0.323 Uiso 1 1 calc R . .
H77C H 0.8287 0.2439 0.1128 0.323 Uiso 1 1 calc R . .
C78 C 0.5321(10) 0.3327(6) 0.0799(3) 0.135(4) Uani 1 1 d . . .
H78A H 0.4737 0.3056 0.0615 0.162 Uiso 1 1 calc R . .
H78B H 0.6112 0.3407 0.0633 0.162 Uiso 1 1 calc R . .
C79 C 0.4636(8) 0.3950(5) 0.0860(3) 0.133(4) Uani 1 1 d . . .
H79A H 0.3741 0.3874 0.0948 0.199 Uiso 1 1 calc R . .
H79B H 0.4615 0.4185 0.0584 0.199 Uiso 1 1 calc R . .
H79C H 0.5108 0.4194 0.1088 0.199 Uiso 1 1 calc R . .
N80 N 0.8227(4) 0.17187(17) 0.29112(11) 0.0266(9) Uani 1 1 d . . .
C81 C 0.7277(5) 0.1543(2) 0.30381(14) 0.0300(11) Uani 1 1 d . . .
C82 C 0.6048(5) 0.1335(3) 0.32117(17) 0.0557(17) Uani 1 1 d . . .
H82A H 0.6162 0.0917 0.3342 0.084 Uiso 1 1 calc R . .
H82B H 0.5377 0.1318 0.2974 0.084 Uiso 1 1 calc R . .
H82C H 0.5779 0.1632 0.3436 0.084 Uiso 1 1 calc R . .
N83 N 1.2034(4) 0.23915(18) 0.24385(11) 0.0290(9) Uani 1 1 d . . .
C84 C 1.2993(5) 0.2452(3) 0.22874(17) 0.0540(16) Uani 1 1 d . . .
C85 C 1.4271(6) 0.2529(6) 0.2094(3) 0.141(4) Uani 1 1 d . . .
H85A H 1.4779 0.2847 0.2259 0.212 Uiso 1 1 calc R . .
H85B H 1.4146 0.2663 0.1789 0.212 Uiso 1 1 calc R . .
H85C H 1.4740 0.2127 0.2106 0.212 Uiso 1 1 calc R . .
N86 N 0.2430(10) 0.3868(4) 0.1764(3) 0.157(4) Uani 1 1 d . . .
C87 C 0.2636(15) 0.4153(5) 0.2069(4) 0.171(6) Uani 1 1 d . . .
C88 C 0.2669(10) 0.4512(4) 0.2441(3) 0.127(4) Uani 1 1 d . . .
H88A H 0.3245 0.4874 0.2403 0.191 Uiso 1 1 calc R . .
H88B H 0.3001 0.4258 0.2689 0.191 Uiso 1 1 calc R . .
H88C H 0.1787 0.4660 0.2497 0.191 Uiso 1 1 calc R . .
N89 N 0.5865(5) 0.4942(2) 0.24866(15) 0.0687(16) Uani 1 1 d . . .
C90 C 0.6558(6) 0.4770(3) 0.27666(19) 0.0530(15) Uani 1 1 d . . .
C91 C 0.7430(5) 0.4546(2) 0.31133(16) 0.0484(14) Uani 1 1 d . . .
H91A H 0.7008 0.4205 0.3270 0.073 Uiso 1 1 calc R . .
H91B H 0.7642 0.4891 0.3316 0.073 Uiso 1 1 calc R . .
H91C H 0.8234 0.4389 0.2989 0.073 Uiso 1 1 calc R . .

loop_
_atom_site_aniso_label
_atom_site_aniso_U_11
_atom_site_aniso_U_22
_atom_site_aniso_U_33
_atom_site_aniso_U_23
_atom_site_aniso_U_13
_atom_site_aniso_U_12
Zn 0.0224(3) 0.0247(3) 0.0210(3) 0.0015(2) -0.0006(2) 0.0005(2)
N1 0.030(2) 0.031(2) 0.0206(19) -0.0033(17) 0.0048(18) 0.0067(17)
N2 0.031(2) 0.032(2) 0.022(2) -0.0031(17) 0.0034(19) 0.0092(18)
N3 0.023(2) 0.026(2) 0.027(2) 0.0073(16) 0.0025(17) 0.0034(16)
N4 0.031(2) 0.023(2) 0.033(2) 0.0088(17) 0.0046(18) 0.0041(17)
C5 0.023(3) 0.024(3) 0.018(2) 0.0073(18) 0.004(2) 0.0048(19)
C6 0.027(3) 0.028(3) 0.023(2) 0.001(2) -0.003(2) 0.000(2)
C7 0.021(2) 0.025(3) 0.028(2) 0.003(2) 0.005(2) -0.0034(19)
C8 0.035(3) 0.037(3) 0.062(4) -0.011(3) -0.011(3) 0.010(2)
C9 0.051(4) 0.031(3) 0.082(4) -0.022(3) -0.005(3) 0.013(3)
C10 0.042(3) 0.040(3) 0.047(3) -0.014(3) 0.005(3) -0.003(3)
C11 0.039(3) 0.045(3) 0.032(3) -0.004(2) -0.001(2) -0.002(3)
C12 0.025(3) 0.033(3) 0.032(3) 0.001(2) 0.004(2) 0.006(2)
C13 0.018(2) 0.024(3) 0.022(2) 0.0013(18) -0.0004(19) -0.0016(19)
C14 0.030(3) 0.030(3) 0.034(3) 0.002(2) 0.009(2) 0.004(2)
C15 0.035(3) 0.030(3) 0.044(3) 0.004(2) 0.005(2) 0.011(2)
C16 0.039(3) 0.025(3) 0.025(2) 0.005(2) -0.006(2) -0.004(2)
C17 0.033(3) 0.030(3) 0.025(2) -0.003(2) 0.002(2) -0.008(2)
C18 0.029(3) 0.024(3) 0.027(2) 0.003(2) 0.000(2) 0.006(2)
C19 0.024(3) 0.041(3) 0.022(2) -0.002(2) 0.004(2) 0.012(2)
C20 0.028(3) 0.037(3) 0.018(2) 0.002(2) 0.001(2) 0.006(2)
C21 0.027(3) 0.039(3) 0.021(2) 0.000(2) 0.003(2) 0.012(2)
C22 0.020(2) 0.045(3) 0.021(2) 0.000(2) 0.001(2) 0.006(2)
N23 0.022(2) 0.024(2) 0.0242(19) 0.0040(16) 0.0030(17) -0.0001(16)
C24 0.019(3) 0.033(3) 0.027(3) -0.004(2) -0.002(2) 0.004(2)
C25 0.023(3) 0.034(3) 0.029(3) -0.001(2) -0.005(2) 0.006(2)
C26 0.023(3) 0.030(3) 0.026(2) 0.003(2) 0.001(2) 0.001(2)
C27 0.025(3) 0.024(3) 0.021(2) -0.0041(19) -0.002(2) 0.000(2)
C28 0.028(3) 0.032(3) 0.029(3) 0.005(2) 0.005(2) 0.007(2)
C29 0.028(3) 0.033(3) 0.032(3) 0.003(2) 0.009(2) 0.009(2)
N30 0.023(2) 0.028(2) 0.0225(19) -0.0014(16) 0.0012(16) -0.0051(17)
C31 0.025(2) 0.025(3) 0.033(3) 0.000(2) 0.010(2) 0.003(2)
C32 0.021(2) 0.031(3) 0.029(2) 0.003(2) 0.008(2) 0.005(2)
N33 0.036(2) 0.030(2) 0.025(2) 0.0003(17) 0.0011(18) 0.0107(18)
N34 0.046(3) 0.028(2) 0.031(2) 0.0043(18) 0.004(2) 0.0113(19)
N35 0.026(2) 0.025(2) 0.023(2) -0.0023(16) -0.0038(17) -0.0016(17)
N36 0.028(2) 0.031(2) 0.0198(19) -0.0020(16) -0.0033(17) -0.0019(17)
C37 0.021(2) 0.024(3) 0.023(2) -0.0062(19) -0.001(2) -0.0009(19)
C38 0.025(3) 0.023(3) 0.021(2) 0.0023(19) -0.003(2) 0.003(2)
C39 0.023(3) 0.026(3) 0.024(2) -0.002(2) 0.004(2) -0.003(2)
C40 0.029(3) 0.029(3) 0.036(3) -0.009(2) -0.010(2) 0.004(2)
C41 0.030(3) 0.048(3) 0.035(3) -0.009(2) -0.005(2) -0.004(2)
C42 0.036(3) 0.035(3) 0.035(3) -0.012(2) 0.000(2) -0.008(2)
C43 0.046(3) 0.029(3) 0.046(3) -0.010(2) 0.002(3) 0.000(2)
C44 0.030(3) 0.026(3) 0.039(3) 0.001(2) -0.007(2) -0.003(2)
C45 0.026(3) 0.024(3) 0.025(2) 0.000(2) -0.005(2) 0.002(2)
C46 0.051(3) 0.035(3) 0.048(3) 0.012(3) 0.014(3) 0.022(3)
C47 0.060(4) 0.052(4) 0.056(4) 0.024(3) 0.019(3) 0.022(3)
C48 0.054(4) 0.031(3) 0.067(4) 0.021(3) 0.010(3) 0.011(3)
C49 0.037(3) 0.029(3) 0.039(3) -0.006(2) -0.006(2) 0.011(2)
C50 0.035(3) 0.035(3) 0.026(3) -0.006(2) -0.006(2) 0.004(2)
C51 0.047(3) 0.037(3) 0.029(3) 0.003(2) 0.008(2) 0.013(2)
C52 0.051(3) 0.032(3) 0.019(2) 0.004(2) 0.005(2) 0.009(2)
C53 0.046(3) 0.049(3) 0.027(3) 0.013(2) 0.014(2) 0.023(3)
C54 0.049(3) 0.044(3) 0.027(3) 0.006(2) 0.005(2) 0.009(3)
N55 0.032(2) 0.025(2) 0.023(2) -0.0009(16) -0.0018(18) 0.0001(17)
C56 0.032(3) 0.026(3) 0.030(3) 0.002(2) 0.005(2) 0.002(2)
C57 0.039(3) 0.027(3) 0.038(3) 0.001(2) -0.003(2) 0.008(2)
C58 0.025(3) 0.025(3) 0.025(2) -0.002(2) -0.003(2) 0.003(2)
C59 0.024(3) 0.031(3) 0.016(2) 0.0032(19) 0.001(2) 0.002(2)
C60 0.021(2) 0.029(3) 0.023(2) 0.002(2) 0.000(2) 0.003(2)
C61 0.026(3) 0.020(2) 0.026(2) -0.0020(19) 0.001(2) 0.001(2)
N62 0.020(2) 0.026(2) 0.0183(18) 0.0037(15) -0.0019(16) 0.0015(16)
C63 0.023(2) 0.024(3) 0.027(2) 0.005(2) -0.007(2) -0.001(2)
C64 0.024(3) 0.024(3) 0.033(3) 0.001(2) -0.002(2) 0.006(2)
Cl65 0.0384(8) 0.0543(9) 0.0681(10) -0.0267(8) 0.0208(8) -0.0140(7)
O66 0.029(6) 0.047(8) 0.065(9) -0.013(7) 0.022(6) -0.015(5)
O67 0.025(6) 0.139(10) 0.058(7) -0.055(6) 0.012(5) 0.002(6)
O68 0.046(5) 0.077(6) 0.054(5) -0.034(5) 0.021(4) -0.046(4)
O69 0.099(9) 0.125(11) 0.134(11) -0.006(9) -0.037(9) 0.065(8)
O66' 0.21(2) 0.137(17) 0.17(2) -0.117(15) 0.126(16) -0.142(15)
O67' 0.137(11) 0.196(15) 0.063(7) -0.051(8) -0.025(7) 0.000(10)
O68' 0.025(6) 0.111(10) 0.121(11) 0.022(8) 0.002(6) 0.011(6)
O69' 0.082(7) 0.043(5) 0.085(7) -0.014(5) 0.046(6) 0.001(5)
Cl70 0.0400(19) 0.124(4) 0.102(3) -0.077(3) -0.005(2) 0.005(2)
O71 0.034(3) 0.170(5) 0.186(6) -0.133(5) -0.032(3) 0.039(3)
O72 0.057(3) 0.092(4) 0.089(3) -0.039(3) -0.012(2) -0.006(2)
O73 0.297(19) 0.157(14) 0.078(9) 0.007(9) -0.049(11) -0.063(13)
O74 0.052(5) 0.321(14) 0.184(8) -0.134(10) -0.005(5) 0.016(6)
Cl70' 0.025(2) 0.047(3) 0.056(3) -0.012(2) 0.003(2) 0.007(2)
O73' 0.066(7) 0.123(10) 0.127(9) -0.007(8) 0.000(6) 0.039(7)
O75 0.357(13) 0.175(9) 0.115(6) 0.006(6) 0.090(7) 0.034(9)
C76 0.227(14) 0.149(12) 0.259(16) -0.072(11) 0.155(13) -0.024(11)
C77 0.322(19) 0.180(13) 0.132(10) 0.027(9) -0.151(13) -0.048(13)
C78 0.136(8) 0.223(13) 0.046(5) 0.034(7) 0.011(5) 0.043(9)
C79 0.064(5) 0.202(12) 0.135(8) -0.034(8) 0.025(5) 0.002(6)
N80 0.028(2) 0.026(2) 0.026(2) -0.0012(17) -0.0033(18) 0.0039(18)
C81 0.029(3) 0.036(3) 0.025(3) 0.008(2) -0.004(2) -0.003(2)
C82 0.037(3) 0.084(5) 0.046(3) 0.031(3) -0.003(3) -0.017(3)
N83 0.027(2) 0.036(2) 0.024(2) 0.0055(17) 0.0043(18) -0.0036(18)
C84 0.037(3) 0.082(5) 0.043(3) 0.018(3) 0.008(3) -0.012(3)
C85 0.040(4) 0.261(12) 0.126(7) 0.083(8) 0.043(5) -0.007(6)
N86 0.227(10) 0.118(7) 0.123(7) 0.043(6) -0.015(7) -0.087(7)
C87 0.325(17) 0.104(9) 0.082(7) 0.033(6) -0.013(10) -0.126(10)
C88 0.173(9) 0.118(8) 0.091(6) 0.020(6) 0.022(6) -0.073(7)
N89 0.102(4) 0.062(4) 0.041(3) 0.001(3) -0.005(3) 0.046(3)
C90 0.074(4) 0.043(4) 0.042(3) 0.000(3) 0.004(3) 0.021(3)
C91 0.054(4) 0.044(3) 0.047(3) 0.014(3) -0.001(3) 0.006(3)

loop_
_atom_type_symbol
_atom_type_description
_atom_type_scat_dispersion_real
_atom_type_scat_dispersion_imag
_atom_type_scat_source
C C 0.0033 0.0016 'International Tables Vol C Tables 4.2.6.8 and 6.1.1.4'
H H 0.0000 0.0000 'International Tables Vol C Tables 4.2.6.8 and 6.1.1.4'
N N 0.0061 0.0033 'International Tables Vol C Tables 4.2.6.8 and 6.1.1.4'
Cl Cl 0.1484 0.1585 'International Tables Vol C Tables 4.2.6.8 and 6.1.1.4'
O O 0.0106 0.0060 'International Tables Vol C Tables 4.2.6.8 and 6.1.1.4'
Zn Zn 0.2839 1.4301 'International Tables Vol C Tables 4.2.6.8 and 6.1.1.4'

loop_
_geom_angle_atom_site_label_1
_geom_angle_atom_site_label_2
_geom_angle_atom_site_label_3
_geom_angle
_geom_angle_site_symmetry_1
_geom_angle_site_symmetry_3
_geom_angle_publ_flag
N23 Zn N62 94.35(13) . 2_745 ?
N23 Zn N30 174.20(13) . 2_655 ?
N62 Zn N30 91.14(12) 2_745 2_655 ?
N23 Zn N55 89.57(13) . . ?
N62 Zn N55 176.05(13) 2_745 . ?
N30 Zn N55 84.92(13) 2_655 . ?
N23 Zn N80 88.64(13) . . ?
N62 Zn N80 90.03(13) 2_745 . ?
N30 Zn N80 93.22(13) 2_655 . ?
N55 Zn N80 90.51(13) . . ?
N23 Zn N83 86.79(13) . . ?
N62 Zn N83 88.32(13) 2_745 . ?
N30 Zn N83 91.52(13) 2_655 . ?
N55 Zn N83 91.46(13) . . ?
N80 Zn N83 175.01(14) . . ?
C5 N1 N2 112.2(3) . . ?
C19 N2 N1 112.0(3) . . ?
C6 N3 N4 112.2(3) . . ?
C26 N4 N3 111.2(4) . . ?
N1 C5 C7 118.6(4) . . ?
N1 C5 C6 121.3(4) . . ?
C7 C5 C6 119.9(4) . . ?
N3 C6 C13 119.0(4) . . ?
N3 C6 C5 122.2(4) . . ?
C13 C6 C5 118.8(4) . . ?
C12 C7 C8 118.5(4) . . ?
C12 C7 C5 121.0(4) . . ?
C8 C7 C5 120.5(4) . . ?
C9 C8 C7 119.5(5) . . ?
C10 C9 C8 120.7(5) . . ?
C11 C10 C9 119.6(5) . . ?
C10 C11 C12 120.4(5) . . ?
C7 C12 C11 121.3(4) . . ?
C18 C13 C14 118.5(4) . . ?
C18 C13 C6 120.3(4) . . ?
C14 C13 C6 121.2(4) . . ?
C15 C14 C13 119.9(4) . . ?
C14 C15 C16 120.5(4) . . ?
C17 C16 C15 120.0(4) . . ?
C16 C17 C18 120.4(4) . . ?
C17 C18 C13 120.7(4) . . ?
N2 C19 C20 119.9(4) . . ?
C21 C20 C25 117.6(4) . . ?
C21 C20 C19 120.1(4) . . ?
C25 C20 C19 122.2(4) . . ?
C22 C21 C20 119.1(4) . . ?
N23 C22 C21 123.3(4) . . ?
C22 N23 C24 117.1(4) . . ?
C22 N23 Zn 121.7(3) . . ?
C24 N23 Zn 121.1(3) . . ?
C25 C24 N23 122.9(4) . . ?
C24 C25 C20 120.0(4) . . ?
N4 C26 C27 119.7(4) . . ?
C28 C27 C32 117.5(4) . . ?
C28 C27 C26 120.7(4) . . ?
C32 C27 C26 121.8(4) . . ?
C29 C28 C27 120.1(4) . . ?
N30 C29 C28 123.0(4) . . ?
C29 N30 C31 116.9(4) . . ?
C29 N30 Zn 122.5(3) . 2_645 ?
C31 N30 Zn 120.2(3) . 2_645 ?
N30 C31 C32 123.2(4) . . ?
C31 C32 C27 119.3(4) . . ?
C37 N33 N34 110.5(4) . . ?
C51 N34 N33 114.2(4) . . ?
C38 N35 N36 112.4(3) . . ?
C58 N36 N35 111.8(4) . . ?
N33 C37 C45 119.7(4) . . ?
N33 C37 C38 120.9(4) . . ?
C45 C37 C38 119.4(4) . . ?
N35 C38 C39 118.5(4) . . ?
N35 C38 C37 124.0(4) . . ?
C39 C38 C37 117.4(4) . . ?
C44 C39 C40 118.7(4) . . ?
C44 C39 C38 120.9(4) . . ?
C40 C39 C38 120.4(4) . . ?
C41 C40 C39 120.0(4) . . ?
C42 C41 C40 121.2(4) . . ?
C41 C42 C43 119.7(4) . . ?
C42 C43 C44 120.1(5) . . ?
C43 C44 C39 120.3(4) . . ?
C50 C45 C46 119.1(4) . . ?
C50 C45 C37 121.6(4) . . ?
C46 C45 C37 119.3(4) . . ?
C45 C46 C47 120.2(5) . . ?
C48 C47 C46 120.4(5) . . ?
C47 C48 C49 119.1(5) . . ?
C50 C49 C48 120.7(5) . . ?
C49 C50 C45 120.5(5) . . ?
N34 C51 C52 119.4(4) . . ?
C53 C52 C57 117.9(4) . . ?
C53 C52 C51 121.5(4) . . ?
C57 C52 C51 120.4(4) . . ?
C54 C53 C52 118.9(5) . . ?
N55 C54 C53 124.2(5) . . ?
C54 N55 C56 116.8(4) . . ?
C54 N55 Zn 121.2(3) . . ?
C56 N55 Zn 121.2(3) . . ?
N55 C56 C57 122.7(4) . . ?
C56 C57 C52 119.4(5) . . ?
N36 C58 C59 121.7(4) . . ?
C64 C59 C60 116.8(4) . . ?
C64 C59 C58 120.4(4) . . ?
C60 C59 C58 122.8(4) . . ?
C61 C60 C59 120.2(4) . . ?
N62 C61 C60 123.1(4) . . ?
C63 N62 C61 116.7(3) . . ?
C63 N62 Zn 122.4(3) . 2_755 ?
C61 N62 Zn 120.9(3) . 2_755 ?
N62 C63 C64 123.4(4) . . ?
C63 C64 C59 119.7(4) . . ?
O69 Cl65 O66' 110.6(10) . . ?
O69 Cl65 O67 115.9(7) . . ?
O66' Cl65 O67 110.3(9) . . ?
O69 Cl65 O68' 132.9(7) . . ?
O66' Cl65 O68' 115.0(8) . . ?
O67 Cl65 O68' 35.7(4) . . ?
O69 Cl65 O66 107.5(6) . . ?
O66' Cl65 O66 4.1(11) . . ?
O67 Cl65 O66 110.0(6) . . ?
O68' Cl65 O66 117.4(6) . . ?
O69 Cl65 O69' 55.2(6) . . ?
O66' Cl65 O69' 113.0(7) . . ?
O67 Cl65 O69' 135.8(6) . . ?
O68' Cl65 O69' 113.3(6) . . ?
O66 Cl65 O69' 113.7(5) . . ?
O69 Cl65 O68 112.3(6) . . ?
O66' Cl65 O68 100.3(8) . . ?
O67 Cl65 O68 106.4(4) . . ?
O68' Cl65 O68 70.7(5) . . ?
O66 Cl65 O68 104.1(5) . . ?
O69' Cl65 O68 57.5(5) . . ?
O69 Cl65 O67' 49.9(6) . . ?
O66' Cl65 O67' 107.5(7) . . ?
O67 Cl65 O67' 71.8(6) . . ?
O68' Cl65 O67' 103.8(6) . . ?
O66 Cl65 O67' 103.5(7) . . ?
O69' Cl65 O67' 102.8(6) . . ?
O68 Cl65 O67' 151.0(6) . . ?
O74 Cl70 O72 121.5(6) . . ?
O74 Cl70 O73 104.9(7) . . ?
O72 Cl70 O73 107.2(5) . . ?
O74 Cl70 O71 104.7(4) . . ?
O72 Cl70 O71 106.1(4) . . ?
O73 Cl70 O71 112.5(7) . . ?
O73' Cl70' O74 125.3(10) . . ?
C78 O75 C76 124.8(10) . . ?
C77 C76 O75 113.4(12) . . ?
O75 C78 C79 117.9(9) . . ?
C81 N80 Zn 177.2(4) . . ?
N80 C81 C82 178.0(6) . . ?
C84 N83 Zn 169.6(5) . . ?
N83 C84 C85 179.1(7) . . ?
N86 C87 C88 170.6(18) . . ?
N89 C90 C91 179.0(6) . . ?

loop_
_geom_bond_atom_site_label_1
_geom_bond_atom_site_label_2
_geom_bond_distance
_geom_bond_site_symmetry_2
_geom_bond_publ_flag
Zn N23 2.124(3) . ?
Zn N62 2.150(3) 2_745 ?
Zn N30 2.172(3) 2_655 ?
Zn N55 2.203(3) . ?
Zn N80 2.212(4) . ?
Zn N83 2.245(4) . ?
N1 C5 1.287(5) . ?
N1 N2 1.406(5) . ?
N2 C19 1.268(5) . ?
N3 C6 1.290(5) . ?
N3 N4 1.414(5) . ?
N4 C26 1.278(5) . ?
C5 C7 1.477(6) . ?
C5 C6 1.515(6) . ?
C6 C13 1.471(6) . ?
C7 C12 1.371(6) . ?
C7 C8 1.396(6) . ?
C8 C9 1.395(7) . ?
C9 C10 1.375(7) . ?
C10 C11 1.358(7) . ?
C11 C12 1.383(6) . ?
C13 C18 1.387(6) . ?
C13 C14 1.410(6) . ?
C14 C15 1.380(6) . ?
C15 C16 1.381(6) . ?
C16 C17 1.367(6) . ?
C17 C18 1.385(6) . ?
C19 C20 1.478(6) . ?
C20 C21 1.390(6) . ?
C20 C25 1.389(6) . ?
C21 C22 1.372(6) . ?
C22 N23 1.345(5) . ?
N23 C24 1.352(5) . ?
C24 C25 1.358(6) . ?
C26 C27 1.469(6) . ?
C27 C28 1.372(6) . ?
C27 C32 1.389(6) . ?
C28 C29 1.378(6) . ?
C29 N30 1.329(5) . ?
N30 C31 1.355(5) . ?
N30 Zn 2.172(3) 2_645 ?
C31 C32 1.370(6) . ?
N33 C37 1.286(5) . ?
N33 N34 1.418(5) . ?
N34 C51 1.263(6) . ?
N35 C38 1.295(5) . ?
N35 N36 1.412(5) . ?
N36 C58 1.272(5) . ?
C37 C45 1.473(6) . ?
C37 C38 1.510(6) . ?
C38 C39 1.476(6) . ?
C39 C44 1.394(6) . ?
C39 C40 1.393(6) . ?
C40 C41 1.386(6) . ?
C41 C42 1.367(6) . ?
C42 C43 1.380(7) . ?
C43 C44 1.393(6) . ?
C45 C50 1.381(6) . ?
C45 C46 1.395(6) . ?
C46 C47 1.391(7) . ?
C47 C48 1.386(7) . ?
C48 C49 1.385(7) . ?
C49 C50 1.387(6) . ?
C51 C52 1.472(6) . ?
C52 C53 1.379(6) . ?
C52 C57 1.392(6) . ?
C53 C54 1.370(6) . ?
C54 N55 1.340(6) . ?
N55 C56 1.341(5) . ?
C56 C57 1.382(6) . ?
C58 C59 1.466(6) . ?
C59 C64 1.392(6) . ?
C59 C60 1.398(6) . ?
C60 C61 1.367(6) . ?
C61 N62 1.364(5) . ?
N62 C63 1.337(5) . ?
N62 Zn 2.150(3) 2_755 ?
C63 C64 1.390(6) . ?
Cl65 O69 1.367(8) . ?
Cl65 O66' 1.367(11) . ?
Cl65 O67 1.369(8) . ?
Cl65 O68' 1.384(8) . ?
Cl65 O66 1.434(8) . ?
Cl65 O69' 1.438(7) . ?
Cl65 O68 1.478(6) . ?
Cl65 O67' 1.521(8) . ?
Cl70 O74 1.346(7) . ?
Cl70 O72 1.360(5) . ?
Cl70 O73 1.474(10) . ?
Cl70 O71 1.499(5) . ?
Cl70' O73' 1.323(12) . ?
O75 C78 1.263(10) . ?
O75 C76 1.623(15) . ?
C76 C77 1.470(17) . ?
C78 C79 1.514(13) . ?
N80 C81 1.126(5) . ?
C81 C82 1.455(7) . ?
N83 C84 1.111(6) . ?
C84 C85 1.467(8) . ?
N86 C87 1.125(11) . ?
C87 C88 1.369(13) . ?
N89 C90 1.149(6) . ?
C90 C91 1.440(7) . ?

loop_
_geom_torsion_atom_site_label_1
_geom_torsion_atom_site_label_2
_geom_torsion_atom_site_label_3
_geom_torsion_atom_site_label_4
_geom_torsion
_geom_torsion_site_symmetry_1
_geom_torsion_site_symmetry_2
_geom_torsion_site_symmetry_3
_geom_torsion_site_symmetry_4
_geom_torsion_publ_flag
C5 N1 N2 C19 179.3(4) . . . . ?
C6 N3 N4 C26 170.6(4) . . . . ?
N2 N1 C5 C7 -179.1(3) . . . . ?
N2 N1 C5 C6 4.8(5) . . . . ?
N4 N3 C6 C13 -179.9(3) . . . . ?
N4 N3 C6 C5 0.6(5) . . . . ?
N1 C5 C6 N3 -90.3(5) . . . . ?
C7 C5 C6 N3 93.6(5) . . . . ?
N1 C5 C6 C13 90.2(5) . . . . ?
C7 C5 C6 C13 -85.9(5) . . . . ?
N1 C5 C7 C12 -169.1(4) . . . . ?
C6 C5 C7 C12 7.1(6) . . . . ?
N1 C5 C7 C8 8.8(6) . . . . ?
C6 C5 C7 C8 -175.0(4) . . . . ?
C12 C7 C8 C9 1.2(7) . . . . ?
C5 C7 C8 C9 -176.8(5) . . . . ?
C7 C8 C9 C10 -1.4(8) . . . . ?
C8 C9 C10 C11 0.3(8) . . . . ?
C9 C10 C11 C12 1.1(8) . . . . ?
C8 C7 C12 C11 0.2(7) . . . . ?
C5 C7 C12 C11 178.1(4) . . . . ?
C10 C11 C12 C7 -1.3(7) . . . . ?
N3 C6 C13 C18 -170.4(4) . . . . ?
C5 C6 C13 C18 9.1(6) . . . . ?
N3 C6 C13 C14 9.2(6) . . . . ?
C5 C6 C13 C14 -171.3(4) . . . . ?
C18 C13 C14 C15 1.7(6) . . . . ?
C6 C13 C14 C15 -177.9(4) . . . . ?
C13 C14 C15 C16 -0.7(7) . . . . ?
C14 C15 C16 C17 -0.1(7) . . . . ?
C15 C16 C17 C18 -0.1(6) . . . . ?
C16 C17 C18 C13 1.1(6) . . . . ?
C14 C13 C18 C17 -1.9(6) . . . . ?
C6 C13 C18 C17 177.7(4) . . . . ?
N1 N2 C19 C20 -177.9(4) . . . . ?
N2 C19 C20 C21 -174.3(4) . . . . ?
N2 C19 C20 C25 9.6(7) . . . . ?
C25 C20 C21 C22 -2.1(7) . . . . ?
C19 C20 C21 C22 -178.4(4) . . . . ?
C20 C21 C22 N23 2.3(7) . . . . ?
C21 C22 N23 C24 -1.0(6) . . . . ?
C21 C22 N23 Zn -176.6(3) . . . . ?
N62 Zn N23 C22 -45.4(3) 2_745 . . . ?
N30 Zn N23 C22 115.9(12) 2_655 . . . ?
N55 Zn N23 C22 134.1(3) . . . . ?
N80 Zn N23 C22 -135.3(3) . . . . ?
N83 Zn N23 C22 42.7(3) . . . . ?
N62 Zn N23 C24 139.2(3) 2_745 . . . ?
N30 Zn N23 C24 -59.5(14) 2_655 . . . ?
N55 Zn N23 C24 -41.3(3) . . . . ?
N80 Zn N23 C24 49.3(3) . . . . ?
N83 Zn N23 C24 -132.8(3) . . . . ?
C22 N23 C24 C25 -0.4(6) . . . . ?
Zn N23 C24 C25 175.2(3) . . . . ?
N23 C24 C25 C20 0.6(7) . . . . ?
C21 C20 C25 C24 0.7(7) . . . . ?
C19 C20 C25 C24 176.9(4) . . . . ?
N3 N4 C26 C27 -179.2(3) . . . . ?
N4 C26 C27 C28 -176.3(4) . . . . ?
N4 C26 C27 C32 4.8(6) . . . . ?
C32 C27 C28 C29 0.5(6) . . . . ?
C26 C27 C28 C29 -178.4(4) . . . . ?
C27 C28 C29 N30 0.3(7) . . . . ?
C28 C29 N30 C31 -1.1(6) . . . . ?
C28 C29 N30 Zn 171.4(3) . . . 2_645 ?
C29 N30 C31 C32 1.1(6) . . . . ?
Zn N30 C31 C32 -171.6(3) 2_645 . . . ?
N30 C31 C32 C27 -0.3(7) . . . . ?
C28 C27 C32 C31 -0.5(6) . . . . ?
C26 C27 C32 C31 178.4(4) . . . . ?
C37 N33 N34 C51 -169.8(4) . . . . ?
C38 N35 N36 C58 159.9(4) . . . . ?
N34 N33 C37 C45 -175.7(3) . . . . ?
N34 N33 C37 C38 5.9(5) . . . . ?
N36 N35 C38 C39 -179.4(3) . . . . ?
N36 N35 C38 C37 -2.7(6) . . . . ?
N33 C37 C38 N35 -91.4(5) . . . . ?
C45 C37 C38 N35 90.2(5) . . . . ?
N33 C37 C38 C39 85.3(5) . . . . ?
C45 C37 C38 C39 -93.1(5) . . . . ?
N35 C38 C39 C44 25.0(6) . . . . ?
C37 C38 C39 C44 -151.9(4) . . . . ?
N35 C38 C39 C40 -154.5(4) . . . . ?
C37 C38 C39 C40 28.7(6) . . . . ?
C44 C39 C40 C41 -1.2(7) . . . . ?
C38 C39 C40 C41 178.2(4) . . . . ?
C39 C40 C41 C42 0.1(7) . . . . ?
C40 C41 C42 C43 0.8(7) . . . . ?
C41 C42 C43 C44 -0.6(7) . . . . ?
C42 C43 C44 C39 -0.5(7) . . . . ?
C40 C39 C44 C43 1.4(7) . . . . ?
C38 C39 C44 C43 -178.1(4) . . . . ?
N33 C37 C45 C50 1.2(6) . . . . ?
C38 C37 C45 C50 179.6(4) . . . . ?
N33 C37 C45 C46 -178.4(4) . . . . ?
C38 C37 C45 C46 0.0(6) . . . . ?
C50 C45 C46 C47 2.0(7) . . . . ?
C37 C45 C46 C47 -178.4(5) . . . . ?
C45 C46 C47 C48 -0.3(8) . . . . ?
C46 C47 C48 C49 -1.6(9) . . . . ?
C47 C48 C49 C50 1.7(8) . . . . ?
C48 C49 C50 C45 0.0(7) . . . . ?
C46 C45 C50 C49 -1.9(7) . . . . ?
C37 C45 C50 C49 178.5(4) . . . . ?
N33 N34 C51 C52 -175.2(4) . . . . ?
N34 C51 C52 C53 9.1(7) . . . . ?
N34 C51 C52 C57 -174.6(4) . . . . ?
C57 C52 C53 C54 -1.2(7) . . . . ?
C51 C52 C53 C54 175.2(4) . . . . ?
C52 C53 C54 N55 -1.3(8) . . . . ?
C53 C54 N55 C56 3.0(7) . . . . ?
C53 C54 N55 Zn -166.5(4) . . . . ?
N23 Zn N55 C54 -70.7(3) . . . . ?
N62 Zn N55 C54 102.9(19) 2_745 . . . ?
N30 Zn N55 C54 107.5(3) 2_655 . . . ?
N80 Zn N55 C54 -159.3(3) . . . . ?
N83 Zn N55 C54 16.1(3) . . . . ?
N23 Zn N55 C56 120.3(3) . . . . ?
N62 Zn N55 C56 -66(2) 2_745 . . . ?
N30 Zn N55 C56 -61.5(3) 2_655 . . . ?
N80 Zn N55 C56 31.7(3) . . . . ?
N83 Zn N55 C56 -152.9(3) . . . . ?
C54 N55 C56 C57 -2.2(6) . . . . ?
Zn N55 C56 C57 167.3(3) . . . . ?
N55 C56 C57 C52 -0.2(7) . . . . ?
C53 C52 C57 C56 1.9(7) . . . . ?
C51 C52 C57 C56 -174.5(4) . . . . ?
N35 N36 C58 C59 178.5(3) . . . . ?
N36 C58 C59 C64 167.9(4) . . . . ?
N36 C58 C59 C60 -12.0(6) . . . . ?
C64 C59 C60 C61 -1.6(6) . . . . ?
C58 C59 C60 C61 178.3(4) . . . . ?
C59 C60 C61 N62 0.3(6) . . . . ?
C60 C61 N62 C63 0.4(6) . . . . ?
C60 C61 N62 Zn -178.9(3) . . . 2_755 ?
C61 N62 C63 C64 0.3(6) . . . . ?
Zn N62 C63 C64 179.6(3) 2_755 . . . ?
N62 C63 C64 C59 -1.7(7) . . . . ?
C60 C59 C64 C63 2.2(6) . . . . ?
C58 C59 C64 C63 -177.7(4) . . . . ?
C78 O75 C76 C77 60.8(18) . . . . ?
C76 O75 C78 C79 176.3(10) . . . . ?
N23 Zn N80 C81 173(8) . . . . ?
N62 Zn N80 C81 78(8) 2_745 . . . ?
N30 Zn N80 C81 -13(8) 2_655 . . . ?
N55 Zn N80 C81 -98(8) . . . . ?
N83 Zn N80 C81 149(7) . . . . ?
Zn N80 C81 C82 21(21) . . . . ?
N23 Zn N83 C84 -24(2) . . . . ?
N62 Zn N83 C84 71(2) 2_745 . . . ?
N30 Zn N83 C84 162(2) 2_655 . . . ?
N55 Zn N83 C84 -113(2) . . . . ?
N80 Zn N83 C84 0(3) . . . . ?
Zn N83 C84 C85 -89(64) . . . . ?
